data_2006200
loop_
_publ_author_name
'Bruno, Giuseppe'
'Grasso, Silvana'
'Monforte, Pietro'
'Nicol\'o, Francesco'
'Scopelliti, Rosario'

_publ_section_title
;
 1-(2-Fluorophenyl)-and
 1-(3-Fluorophenyl)-1<i>H</i>,3<i>H</i>-thiazolo[3,4-<i>a</i>]benzimidazole
;
_journal_issue 6
_journal_name_full 'Acta Crystallographica Section C'
_journal_page_first 764
_journal_page_last 767
_journal_paper_doi 10.1107/S0108270197000760
_journal_volume 53
_journal_year 1997
_chemical_formula_moiety 'C15 H11 F N2 S'
_chemical_formula_sum 'C15 H11 F N2 S'
_chemical_formula_weight 270.32
_chemical_name_systematic
;
1-(2-Fluorophenyl)-1H,3H-thiazolo[3,4-a]benzimidazole
;
_space_group_IT_number 14
_symmetry_cell_setting monoclinic
_symmetry_space_group_name_Hall '-P 2ybc'
_symmetry_space_group_name_H-M 'P 1 21/c 1'
_cell_angle_alpha 90.00
_cell_angle_beta 108.390(10)
_cell_angle_gamma 90.00
_cell_formula_units_Z 4
_cell_length_a 11.3440(10)
_cell_length_b 7.4370(10)
_cell_length_c 15.542(2)
_cell_measurement_reflns_used 36
_cell_measurement_temperature 293(2)
_cell_measurement_theta_max 14.45
_cell_measurement_theta_min 6.57
_cell_volume 1244.2(3)
_computing_cell_refinement 'P3/V Control Software'
_computing_data_collection 'P3/V Control Software (Siemens, 1989)'
_computing_data_reduction 'SHELXTL-Plus (Sheldrick, 1991)'
_computing_molecular_graphics SHELXTL-Plus
_computing_publication_material 'PARST95 (Nardelli, 1995), SHELXL-93'
_computing_structure_refinement 'SHELXL-93 (Sheldrick, 1993)'
_computing_structure_solution 'SIR92 (Altomare et al., 1994)'
_diffrn_ambient_temperature 293(2)
_diffrn_measurement_device 'Siemens R3m/V diffractometer'
_diffrn_measurement_method \w-2\q
_diffrn_radiation_monochromator graphite
_diffrn_radiation_source 'fine-focus sealed tube'
_diffrn_radiation_type MoK\a
_diffrn_radiation_wavelength 0.71073
_diffrn_reflns_av_R_equivalents 0.0170
_diffrn_reflns_av_sigmaI/netI 0.0234
_diffrn_reflns_limit_h_max 12
_diffrn_reflns_limit_h_min -13
_diffrn_reflns_limit_k_max 8
_diffrn_reflns_limit_k_min -8
_diffrn_reflns_limit_l_max 18
_diffrn_reflns_limit_l_min -17
_diffrn_reflns_number 5826
_diffrn_reflns_theta_max 25.05
_diffrn_reflns_theta_min 1.89
_diffrn_standards_decay_% 0.82
_diffrn_standards_interval_count 197
_diffrn_standards_number 3
_exptl_absorpt_coefficient_mu 0.258
_exptl_absorpt_correction_type none
_exptl_crystal_colour yellow
_exptl_crystal_density_diffrn 1.443
_exptl_crystal_density_meas ?
_exptl_crystal_density_method none
_exptl_crystal_description prismatic
_exptl_crystal_F_000 560
_exptl_crystal_size_max 0.20
_exptl_crystal_size_mid 0.18
_exptl_crystal_size_min 0.16
_refine_diff_density_max 0.161
_refine_diff_density_min -0.157
_refine_ls_extinction_coef 0.0004(10)
_refine_ls_extinction_method 'SHELXL93 (Sheldrick, 1993)'
_refine_ls_goodness_of_fit_all 0.933
_refine_ls_goodness_of_fit_obs 1.051
_refine_ls_hydrogen_treatment 'H atoms freely refined with U~iso~'
_refine_ls_matrix_type full
_refine_ls_number_parameters 217
_refine_ls_number_reflns 2210
_refine_ls_number_restraints 0
_refine_ls_restrained_S_all 0.933
_refine_ls_restrained_S_obs 1.051
_refine_ls_R_factor_all 0.0414
_refine_ls_R_factor_obs .0288
_refine_ls_shift/esd_max 0.001
_refine_ls_shift/esd_mean 0.000
_refine_ls_structure_factor_coef Fsqd
_refine_ls_weighting_details 'w = 1/[\s^2^(Fo^2^)+(0.0478P)^2^] where P=(Fo^2^+2Fc^2^)/3'
_refine_ls_weighting_scheme calc
_refine_ls_wR_factor_all 0.0750
_refine_ls_wR_factor_obs .0721
_reflns_number_observed 1667
_reflns_number_total 2210
_reflns_observed_criterion >2\s(I)
_cod_data_source_file cf1149.cif
_cod_data_source_block 1
_cod_depositor_comments
;
The following automatic conversions were performed:

'_exptl_crystal_density_meas' value 'not measured' was changed to '?'
- the value is perceived as not measured.

Automatic conversion script
Id: cif_fix_values 3008 2015-01-20 13:52:24Z robertas 

The following automatic conversions were performed:

'_refine_ls_weighting_scheme' value 'calc w =
1/[\s^2^(Fo^2^)+(0.0478P)^2^] where P=(Fo^2^+2Fc^2^)/3' was changed
to 'calc'. New tag '_refine_ls_weighting_details' was created. The
value of the new tag was set to 'w = 1/[\s^2^(Fo^2^)+(0.0478P)^2^]
where P=(Fo^2^+2Fc^2^)/3'.

Automatic conversion script
Id: cif_fix_values 3143 2015-03-26 13:38:13Z robertas 
;
_cod_original_sg_symbol_H-M 'P 21/c'
_cod_database_code 2006200

loop_
_symmetry_equiv_pos_as_xyz
'x, y, z'
'-x, y+1/2, -z+1/2'
'-x, -y, -z'
'x, -y-1/2, z-1/2'

loop_
_atom_site_aniso_label
_atom_site_aniso_U_11
_atom_site_aniso_U_22
_atom_site_aniso_U_33
_atom_site_aniso_U_12
_atom_site_aniso_U_13
_atom_site_aniso_U_23
S .0462(3) .0676(3) .0467(3) -.0037(2) .0167(2) -.0069(2)
C1 .0435(9) .0394(9) .0478(9) .0008(7) .0206(7) .0034(7)
N2 .0388(7) .0525(8) .0424(7) .0032(6) .0199(6) .0028(6)
C8 .0464(10) .0431(9) .0432(9) .0084(7) .0219(7) .0047(7)
C9 .0518(10) .0559(11) .0432(9) .0063(9) .0224(8) .0007(9)
C2 .0414(8) .0437(9) .0434(9) .0071(7) .0176(7) .0024(7)
C7 .0424(9) .0417(9) .0482(9) .0073(7) .0194(7) .0064(7)
N1 .0438(8) .0541(8) .0496(8) .0046(6) .0241(6) .0066(6)
C3 .0518(11) .0685(12) .0491(10) .0102(9) .0240(9) .0021(9)
C4 .0624(12) .0694(13) .0438(11) .0103(10) .0098(9) -.0042(9)
C5 .0513(11) .0603(12) .0594(12) .0004(9) .0079(10) -.0001(9)
C6 .0451(10) .0563(11) .0642(12) .0001(9) .0195(9) .0097(9)
C10 .0351(8) .0392(8) .0375(8) .0016(6) .0137(6) .0032(6)
C11 .0517(10) .0418(10) .0575(11) -.0036(8) .0243(8) .0027(8)
C12 .0570(11) .0447(11) .0601(11) .0039(9) .0168(9) -.0099(8)
C13 .0430(10) .0673(13) .0512(10) .0068(9) .0178(8) -.0093(9)
C14 .0390(9) .0634(12) .0534(11) -.0032(8) .0218(8) .0028(9)
C15 .0373(8) .0384(9) .0407(8) -.0013(7) .0095(7) .0037(7)
F .0619(6) .0412(5) .0761(7) -.0070(5) .0286(5) .0056(5)

loop_
_atom_site_label
_atom_site_fract_x
_atom_site_fract_y
_atom_site_fract_z
_atom_site_U_iso_or_equiv
_atom_site_thermal_displace_type
_atom_site_calc_flag
_atom_site_refinement_flags
_atom_site_occupancy
_atom_site_disorder_group
_atom_site_type_symbol
S .18702(4) .16143(7) .88279(3) .0530(2) Uani d . 1 . S
C1 .26677(15) .1370(2) 1.00589(11) .0421(4) Uani d . 1 . C
H1 .2740(14) .011(2) 1.0239(10) .044(4) Uiso d . 1 . H
N2 .38922(12) .2087(2) 1.01575(9) .0429(3) Uani d . 1 . N
C8 .4282(2) .2206(2) .94137(10) .0424(4) Uani d . 1 . C
C9 .3301(2) .1789(3) .85411(12) .0486(4) Uani d . 1 . C
H9A .3477(16) .068(3) .8309(12) .065(6) Uiso d . 1 . H
H9B .3238(16) .279(3) .8133(13) .058(5) Uiso d . 1 . H
C2 .49157(15) .2442(2) 1.09088(11) .0419(4) Uani d . 1 . C
C7 .58748(15) .2798(2) 1.05429(11) .0429(4) Uani d . 1 . C
N1 .54515(13) .2628(2) .95962(9) .0469(4) Uani d . 1 . N
C3 .5086(2) .2514(3) 1.18328(12) .0546(5) Uani d . 1 . C
H3 .4408(18) .221(3) 1.2035(13) .061(5) Uiso d . 1 . H
C4 .6257(2) .2968(3) 1.23876(13) .0602(5) Uani d . 1 . C
H4 .6391(17) .302(2) 1.3007(13) .063(6) Uiso d . 1 . H
C5 .7221(2) .3333(3) 1.20367(14) .0592(5) Uani d . 1 . C
H5 .8033(16) .365(2) 1.2454(12) .058(5) Uiso d . 1 . H
C6 .7048(2) .3249(3) 1.11212(13) .0546(5) Uani d . 1 . C
H6 .7689(18) .350(2) 1.0882(13) .066(6) Uiso d . 1 . H
C10 .19690(14) .2368(2) 1.05871(10) .0367(4) Uani d . 1 . C
C11 .2062(2) .4213(2) 1.07216(12) .0487(4) Uani d . 1 . C
H11 .2600(16) .481(2) 1.0509(12) .063(6) Uiso d . 1 . H
C12 .1338(2) .5098(3) 1.11504(13) .0543(5) Uani d . 1 . C
H12 .1360(18) .641(3) 1.1196(13) .071(6) Uiso d . 1 . H
C13 .0521(2) .4147(3) 1.14720(12) .0531(5) Uani d . 1 . C
H13 .0017(17) .471(3) 1.1791(12) .066(6) Uiso d . 1 . H
C14 .0429(2) .2317(3) 1.13713(12) .0502(4) Uani d . 1 . C
H14 -.0104(19) .164(3) 1.1585(14) .071(6) Uiso d . 1 . H
C15 .11506(14) .1474(2) 1.09288(10) .0395(4) Uani d . 1 . C
F .10416(9) -.03414(13) 1.08143(7) .0581(3) Uani d . 1 . F

loop_
_atom_type_symbol
_atom_type_description
_atom_type_scat_dispersion_real
_atom_type_scat_dispersion_imag
_atom_type_scat_source
C C 0.0033 0.0016 'International Tables Vol C Tables 4.2.6.8 and 6.1.1.4'
H H 0.0000 0.0000 'International Tables Vol C Tables 4.2.6.8 and 6.1.1.4'
N N 0.0061 0.0033 'International Tables Vol C Tables 4.2.6.8 and 6.1.1.4'
F F 0.0171 0.0103 'International Tables Vol C Tables 4.2.6.8 and 6.1.1.4'
S S 0.1246 0.1234 'International Tables Vol C Tables 4.2.6.8 and 6.1.1.4'

loop_
_geom_angle_atom_site_label_1
_geom_angle_atom_site_label_2
_geom_angle_atom_site_label_3
_geom_angle
_geom_angle_publ_flag
C9 S C1 94.44(8) yes
N2 C1 C10 114.41(13) no
N2 C1 S 102.30(11) yes
C10 C1 S 110.25(11) no
C8 N2 C2 106.97(14) yes
C8 N2 C1 119.33(14) yes
C2 N2 C1 132.70(14) no
N1 C8 N2 114.23(14) yes
N1 C8 C9 131.60(15) no
N2 C8 C9 114.15(15) yes
C8 C9 S 105.05(12) yes
N2 C2 C3 133.2(2) no
N2 C2 C7 104.17(14) yes
C3 C2 C7 122.6(2) ?
C6 C7 N1 129.8(2) no
C6 C7 C2 119.3(2) ?
N1 C7 C2 110.85(14) yes
C8 N1 C7 103.76(13) yes
C4 C3 C2 116.7(2) ?
C3 C4 C5 121.5(2) ?
C6 C5 C4 121.5(2) ?
C5 C6 C7 118.3(2) ?
C15 C10 C11 116.6(2) ?
C15 C10 C1 120.50(14) ?
C11 C10 C1 122.82(15) ?
C12 C11 C10 121.1(2) ?
C11 C12 C13 120.1(2) ?
C14 C13 C12 120.2(2) ?
C13 C14 C15 118.3(2) ?
F C15 C14 118.25(15) ?
F C15 C10 118.20(14) ?
C14 C15 C10 123.5(2) ?

loop_
_geom_bond_atom_site_label_1
_geom_bond_atom_site_label_2
_geom_bond_site_symmetry_2
_geom_bond_distance
_geom_bond_publ_flag
S C9 . 1.818(2) yes
S C1 . 1.849(2) yes
C1 N2 . 1.450(2) yes
C1 C10 . 1.504(2) no
N2 C8 . 1.364(2) yes
N2 C2 . 1.388(2) yes
C8 N1 . 1.305(2) yes
C8 C9 . 1.490(2) yes
C2 C3 . 1.388(2) ?
C2 C7 . 1.403(2) yes
C7 C6 . 1.391(2) ?
C7 N1 . 1.402(2) yes
C3 C4 . 1.378(3) ?
C4 C5 . 1.394(3) ?
C5 C6 . 1.375(3) ?
C10 C15 . 1.377(2) ?
C10 C11 . 1.387(2) ?
C11 C12 . 1.377(3) ?
C12 C13 . 1.379(3) ?
C13 C14 . 1.370(3) ?
C14 C15 . 1.375(2) ?
C15 F . 1.362(2) no

loop_
_geom_torsion_atom_site_label_1
_geom_torsion_atom_site_label_2
_geom_torsion_atom_site_label_3
_geom_torsion_atom_site_label_4
_geom_torsion
C9 S C1 N2 19.84(12)
C9 S C1 C10 141.93(13)
C10 C1 N2 C8 -138.56(14)
S C1 N2 C8 -19.4(2)
C10 C1 N2 C2 54.5(2)
S C1 N2 C2 173.74(14)
C2 N2 C8 N1 -0.9(2)
C1 N2 C8 N1 -170.92(14)
C2 N2 C8 C9 177.77(14)
C1 N2 C8 C9 7.8(2)
N1 C8 C9 S -173.0(2)
N2 C8 C9 S 8.6(2)
C1 S C9 C8 -16.67(13)
C8 N2 C2 C3 180.0(2)
C1 N2 C2 C3 -11.9(3)
C8 N2 C2 C7 1.2(2)
C1 N2 C2 C7 169.3(2)
N2 C2 C7 C6 178.71(15)
C3 C2 C7 C6 -0.3(3)
N2 C2 C7 N1 -1.1(2)
C3 C2 C7 N1 179.9(2)
N2 C8 N1 C7 0.2(2)
C9 C8 N1 C7 -178.2(2)
C6 C7 N1 C8 -179.2(2)
C2 C7 N1 C8 0.6(2)
N2 C2 C3 C4 -178.3(2)
C7 C2 C3 C4 0.4(3)
C2 C3 C4 C5 -0.1(3)
C3 C4 C5 C6 -0.3(3)
C4 C5 C6 C7 0.4(3)
N1 C7 C6 C5 179.7(2)
C2 C7 C6 C5 -0.1(3)
N2 C1 C10 C15 -148.17(14)
S C1 C10 C15 97.20(15)
N2 C1 C10 C11 34.8(2)
S C1 C10 C11 -79.8(2)
C15 C10 C11 C12 -2.0(2)
C1 C10 C11 C12 175.1(2)
C10 C11 C12 C13 1.3(3)
C11 C12 C13 C14 0.4(3)
C12 C13 C14 C15 -1.3(3)
C13 C14 C15 F -178.81(15)
C13 C14 C15 C10 0.5(2)
C11 C10 C15 F -179.58(14)
C1 C10 C15 F 3.2(2)
C11 C10 C15 C14 1.1(2)
C1 C10 C15 C14 -176.08(15)

loop_
_cod_related_entry_id
_cod_related_entry_database
_cod_related_entry_code
1 ChemSpider 321877
